data_7100585
loop_
_publ_author_name
'Paul Kogerler'
'Bogdan Botar'
'Ricardo Garcia-Serres'
'Craig Hill'
'Achim Muller'

_publ_section_title
;
Ferrimagnetically ordered nanosized polyoxomolybdate-based
cluster spheres
;
_journal_name_full 'Chemical Communications'
_journal_paper_doi 10.1039/b512244a
_journal_year 2005
_chemical_formula_sum 'Fe7 H446 K23 Mo80 Na4 O546 S12 V15'
_chemical_formula_weight 19391.80
_space_group_IT_number 138
_symmetry_cell_setting tetragonal
_symmetry_space_group_name_Hall '-P 4ac 2ac'
_symmetry_space_group_name_H-M 'P 42/n c m :2'
_cell_angle_alpha 90.00
_cell_angle_beta 90.00
_cell_angle_gamma 90.00
_cell_formula_units_Z 4
_cell_length_a 39.1557(12)
_cell_length_b 39.1557(12)
_cell_length_c 33.086(2)
_cell_measurement_temperature 173(2)
_cell_volume 50726(4)
_diffrn_ambient_temperature 173(2)
_exptl_crystal_density_diffrn 2.539
_cod_depositor_comments
;
The following automatic conversions were performed:
'_symmetry_cell_setting' value 'Tetragonal' changed to 'tetragonal'
according to '/home/saulius/struct/CIF-dictionaries/cif_core.dic'
dictionary named 'cif_core.dic' version 2.4.1 from 2010-06-29.

Automatic conversion script
Id: cif_fix_enum 1527 2010-12-29 10:47:43Z saulius 
;
_cod_original_sg_symbol_H-M 'P 42/n c m'
_cod_original_formula_sum 'H446 Fe7 K23 Mo80 Na4 O546 S12 V15'
_cod_database_code 7100585

loop_
_symmetry_equiv_pos_as_xyz
'x, y, z'
'-x+1/2, -y+1/2, z'
'-y+1/2, x, z+1/2'
'y, -x+1/2, z+1/2'
'-x, y+1/2, -z+1/2'
'x+1/2, -y, -z+1/2'
'y+1/2, x+1/2, -z'
'-y, -x, -z'
'-x, -y, -z'
'x-1/2, y-1/2, -z'
'y-1/2, -x, -z-1/2'
'-y, x-1/2, -z-1/2'
'x, -y-1/2, z-1/2'
'-x-1/2, y, z-1/2'
'-y-1/2, -x-1/2, z'
'y, x, z'

loop_
_atom_site_label
_atom_site_type_symbol
_atom_site_fract_x
_atom_site_fract_y
_atom_site_fract_z
_atom_site_U_iso_or_equiv
_atom_site_adp_type
_atom_site_occupancy
_atom_site_symmetry_multiplicity
_atom_site_calc_flag
_atom_site_refinement_flags
_atom_site_disorder_assembly
_atom_site_disorder_group
Mo1 Mo 0.64097(2) 0.05712(2) 0.76011(2) 0.02252(17) Uani 1 1 d . D .
Mo2 Mo 0.36930(2) 0.13070(2) 0.73256(3) 0.0217(2) Uani 1 2 d S . .
Mo3 Mo 0.59477(2) 0.12805(2) 0.76118(2) 0.02354(18) Uani 1 1 d . . .
Mo4 Mo 0.70484(2) 0.01867(2) 0.71193(2) 0.02355(18) Uani 1 1 d . . .
Mo5 Mo 0.55206(2) 0.23859(2) 0.63979(2) 0.02507(18) Uani 1 1 d . . .
Mo6 Mo 0.33061(2) 0.05598(2) 0.74608(2) 0.02268(17) Uani 1 1 d . E .
Mo7 Mo 0.67882(4) 0.11421(3) 0.70122(5) 0.0226(4) Uani 0.928(8) 1 d P B .
Mo8 Mo 0.31791(2) 0.18209(2) 0.40893(3) 0.0244(2) Uani 1 2 d S . .
Mo9 Mo 0.23136(5) -0.02248(2) 0.45692(3) 0.0241(4) Uani 0.953(7) 1 d P A .
Mo10 Mo 0.61817(2) 0.24315(2) 0.46756(3) 0.02692(19) Uani 1 1 d . B .
Mo11 Mo 0.37407(2) 0.19602(2) 0.66849(2) 0.02367(18) Uani 1 1 d . C .
Mo12 Mo 0.63717(3) -0.02607(2) 0.77846(6) 0.0227(4) Uani 0.928(8) 1 d P . .
Mo13 Mo 0.56842(3) 0.04124(3) 0.80806(6) 0.0214(4) Uani 0.862(7) 1 d P D .
Mo14 Mo 0.24339(2) -0.06415(2) 0.54314(2) 0.02321(18) Uani 1 1 d . . .
Mo15 Mo 0.27526(2) 0.15472(2) 0.48958(2) 0.02563(18) Uani 1 1 d . A .
Mo16 Mo 0.41697(3) 0.08303(3) 0.79400(7) 0.0201(6) Uani 0.930(10) 2 d SP D .
Mo17 Mo 0.23404(5) 0.01831(2) 0.56404(3) 0.0230(4) Uani 0.921(6) 1 d P . .
Mo18 Mo 0.27254(5) 0.11415(4) 0.38291(3) 0.0249(5) Uani 0.881(9) 1 d P A .
Mo19 Mo 0.34065(7) 0.15935(7) 0.31629(6) 0.0245(7) Uani 0.882(13) 2 d SP A .
Mo20 Mo 0.63617(3) 0.22448(5) 0.58045(3) 0.0245(5) Uani 0.857(8) 1 d P B .
Mo41 Mo 0.5615(2) 0.03857(17) 0.7907(4) 0.022(2) Uiso 0.138(7) 1 d P D .
Mo42 Mo 0.6295(2) 0.2095(3) 0.5765(2) 0.024(2) Uiso 0.143(8) 1 d P B .
Mo43 Mo 0.2852(4) 0.1056(3) 0.3880(3) 0.023(3) Uiso 0.119(9) 1 d P A .
Mo44 Mo 0.2509(5) 0.0199(3) 0.5603(3) 0.017(4) Uiso 0.079(6) 1 d P . .
Mo45 Mo 0.3508(5) 0.1492(5) 0.3232(5) 0.024(4) Uiso 0.118(13) 2 d SP A .
Mo46 Mo 0.6292(5) -0.0278(3) 0.7621(8) 0.021(4) Uiso 0.072(8) 1 d P . .
Mo47 Mo 0.4228(5) 0.0772(5) 0.7775(11) 0.020(6) Uiso 0.070(10) 2 d SP D .
Mo48 Mo 0.6692(6) 0.1093(4) 0.6871(8) 0.028(5) Uiso 0.072(8) 1 d P B .
Mo49 Mo 0.2476(9) -0.0202(4) 0.4579(5) 0.012(6) Uiso 0.047(7) 1 d P A .
V1 V 0.24675(6) 0.06795(4) 0.47277(4) 0.0483(4) Uani 0.50 1 d P A 1
V2 V 0.68811(6) 0.18811(6) 0.5000 0.0529(7) Uani 0.50 2 d SP B 1
V3 V 0.61820(4) 0.18072(5) 0.67501(5) 0.0443(4) Uani 0.50 1 d P B 1
V4 V 0.32105(4) 0.17895(4) 0.58067(6) 0.0323(4) Uani 0.50 2 d SP C 1
V5 V 0.72760(4) 0.06978(4) 0.62422(4) 0.0310(3) Uani 0.50 1 d P . 1
V6 V 0.31370(4) 0.07189(4) 0.29772(5) 0.0358(3) Uani 0.50 1 d P . 1
V7 V 0.50608(3) 0.10720(4) 0.78342(5) 0.0314(3) Uani 0.50 1 d P D 1
V8 V 0.27849(4) 0.03734(4) 0.65778(5) 0.0387(4) Uani 0.50 1 d P E 1
V9 V 0.54944(4) -0.04944(4) 0.80204(9) 0.0476(6) Uani 0.50 2 d SP . 1
Mo21 Mo 0.24675(6) 0.06795(4) 0.47277(4) 0.0483(4) Uani 0.267 1 d P A 2
Mo22 Mo 0.68811(6) 0.18811(6) 0.5000 0.0529(7) Uani 0.267 2 d SP B 2
Mo23 Mo 0.61820(4) 0.18072(5) 0.67501(5) 0.0443(4) Uani 0.267 1 d P B 2
Mo24 Mo 0.32105(4) 0.17895(4) 0.58067(6) 0.0323(4) Uani 0.267 2 d SP C 2
Mo25 Mo 0.72760(4) 0.06978(4) 0.62422(4) 0.0310(3) Uani 0.267 1 d P . 2
Mo26 Mo 0.31370(4) 0.07189(4) 0.29772(5) 0.0358(3) Uani 0.267 1 d P . 2
Mo27 Mo 0.50608(3) 0.10720(4) 0.78342(5) 0.0314(3) Uani 0.267 1 d P D 2
Mo28 Mo 0.27849(4) 0.03734(4) 0.65778(5) 0.0387(4) Uani 0.267 1 d P E 2
Mo29 Mo 0.54944(4) -0.04944(4) 0.80204(9) 0.0476(6) Uani 0.267 2 d SP . 2
Fe1 Fe 0.24675(6) 0.06795(4) 0.47277(4) 0.0483(4) Uani 0.233 1 d P A 3
Fe2 Fe 0.68811(6) 0.18811(6) 0.5000 0.0529(7) Uani 0.233 2 d SP B 3
Fe3 Fe 0.61820(4) 0.18072(5) 0.67501(5) 0.0443(4) Uani 0.233 1 d P B 3
Fe4 Fe 0.32105(4) 0.17895(4) 0.58067(6) 0.0323(4) Uani 0.233 2 d SP C 3
Fe5 Fe 0.72760(4) 0.06978(4) 0.62422(4) 0.0310(3) Uani 0.233 1 d P . 3
Fe6 Fe 0.31370(4) 0.07189(4) 0.29772(5) 0.0358(3) Uani 0.233 1 d P . 3
Fe7 Fe 0.50608(3) 0.10720(4) 0.78342(5) 0.0314(3) Uani 0.233 1 d P D 3
Fe8 Fe 0.27849(4) 0.03734(4) 0.65778(5) 0.0387(4) Uani 0.233 1 d P E 3
Fe9 Fe 0.54944(4) -0.04944(4) 0.80204(9) 0.0476(6) Uani 0.233 2 d SP . 3
K1 K 0.30342(6) -0.03316(6) 0.73709(7) 0.0305(5) Uani 1 1 d . . .
K2 K 0.15612(12) -0.03586(14) 0.61851(14) 0.0876(13) Uani 1 1 d . . .
K3 K 0.38031(12) 0.11969(12) 0.2267(2) 0.0835(17) Uani 1 2 d S . .
K4 K 0.47965(12) 0.02035(12) 0.8361(2) 0.0900(19) Uani 1 2 d S D .
K5 K 0.2374(2) 0.02947(17) 0.35932(19) 0.130(2) Uani 1 1 d . . .
K6 K 0.70663(18) 0.16905(17) 0.61638(19) 0.125(2) Uani 1 1 d . B .
K7 K 0.2500 0.2500 0.4520(2) 0.0573(15) Uani 1 4 d S . .
O1 O 0.66315(17) 0.01162(18) 0.7490(2) 0.0277(15) Uani 1 1 d . . .
O2 O 0.63708(17) 0.10456(18) 0.7374(2) 0.0269(14) Uani 1 1 d . . .
O3 O 0.39855(17) 0.16981(17) 0.7142(2) 0.0257(14) Uani 1 1 d . . .
O4 O 0.41490(17) 0.12715(17) 0.7599(2) 0.0261(14) Uani 1 1 d . . .
O5 O 0.66073(19) -0.05819(18) 0.7510(2) 0.0296(15) Uani 1 1 d . . .
O6 O 0.67856(17) 0.06393(18) 0.7199(2) 0.0286(15) Uani 1 1 d . . .
O7 O 0.53147(18) 0.06852(18) 0.8074(2) 0.0293(15) Uani 1 1 d . . .
O8 O 0.24403(19) -0.06851(18) 0.4830(2) 0.0293(15) Uani 1 1 d . . .
O9 O 0.59603(17) 0.07752(17) 0.7767(2) 0.0275(14) Uani 1 1 d . . .
O10 O 0.26063(18) -0.11098(18) 0.5287(2) 0.0287(15) Uani 1 1 d . . .
O11 O 0.46192(17) 0.08867(17) 0.8012(2) 0.0264(14) Uani 1 1 d . . .
O12 O 0.23555(19) -0.01785(17) 0.5184(2) 0.0283(15) Uani 1 1 d . . .
O13 O 0.2910(2) -0.0162(3) 0.4662(3) 0.050(2) Uani 1 1 d . . .
O14 O 0.51044(19) 0.13081(18) 0.8417(2) 0.0313(15) Uani 1 1 d . . .
O15 O 0.55063(19) -0.00049(18) 0.8142(2) 0.0319(16) Uani 1 1 d . . .
O16 O 0.3121(2) 0.1879(2) 0.4690(3) 0.032(2) Uani 1 2 d S . .
O17 O 0.34835(18) 0.15166(18) 0.7693(3) 0.029(2) Uani 1 2 d S . .
O18 O 0.40041(18) 0.09959(18) 0.8370(3) 0.030(2) Uani 1 2 d S . .
O19 O 0.55047(17) 0.13003(18) 0.7732(2) 0.0293(15) Uani 1 1 d . . .
O20 O 0.39711(19) 0.10289(19) 0.6824(3) 0.029(2) Uani 1 2 d S . .
O21 O 0.58023(18) 0.21309(18) 0.6705(2) 0.0282(15) Uani 1 1 d . . .
O22 O 0.24797(19) -0.02839(17) 0.58659(19) 0.0276(14) Uani 1 1 d . . .
O23 O 0.7084(2) 0.10384(19) 0.6615(2) 0.0327(16) Uani 1 1 d . . .
O24 O 0.59907(18) -0.04815(18) 0.7929(2) 0.0321(16) Uani 1 1 d . . .
O25 O 0.28536(19) 0.14643(18) 0.4295(2) 0.0285(15) Uani 1 1 d . . .
O26 O 0.2501(2) 0.03813(18) 0.6088(2) 0.0301(15) Uani 1 1 d . . .
O27 O 0.34674(17) 0.15326(17) 0.6851(3) 0.0245(19) Uani 1 2 d S . .
O28 O 0.61173(17) 0.01984(17) 0.7830(2) 0.0271(14) Uani 1 1 d . . .
O29 O 0.72547(18) 0.03674(18) 0.6686(2) 0.0296(15) Uani 1 1 d . . .
O30 O 0.2876(2) 0.1635(2) 0.5406(2) 0.0351(17) Uani 1 1 d . . .
O31 O 0.30983(18) 0.14769(18) 0.3649(2) 0.0279(15) Uani 1 1 d . . .
O32 O 0.29984(18) 0.03828(18) 0.7116(2) 0.0281(15) Uani 1 1 d . . .
O33 O 0.41281(18) 0.21911(18) 0.6577(2) 0.0281(15) Uani 1 1 d . . .
O34 O 0.66193(18) 0.0672(2) 0.8023(2) 0.0311(16) Uani 1 1 d . . .
O35 O 0.2335(2) 0.02287(19) 0.4519(2) 0.0354(17) Uani 1 1 d . . .
O36 O 0.32981(19) 0.11942(18) 0.2931(2) 0.0301(15) Uani 1 1 d . . .
O37 O 0.51120(18) 0.23150(19) 0.6629(2) 0.0294(15) Uani 1 1 d . . .
O38 O 0.26350(17) -0.08578(17) 0.5927(2) 0.0258(14) Uani 1 1 d . . .
O39 O 0.20256(19) -0.0740(2) 0.5512(2) 0.0339(16) Uani 1 1 d . . .
O40 O 0.66932(19) 0.2050(2) 0.5506(2) 0.0345(17) Uani 1 1 d . . .
O41 O 0.70529(19) 0.1289(2) 0.7378(2) 0.0369(18) Uani 1 1 d . . .
O42 O 0.28888(18) 0.21112(18) 0.3946(3) 0.031(2) Uani 1 2 d S . .
O43 O 0.5397(2) 0.1846(2) 0.6103(2) 0.0373(18) Uani 1 1 d . . .
O44 O 0.59975(18) 0.16275(18) 0.7261(2) 0.0281(15) Uani 1 1 d . . .
O45 O 0.65879(18) 0.15210(19) 0.6829(2) 0.0322(16) Uani 1 1 d . . .
O46 O 0.7766(2) 0.0832(2) 0.6504(2) 0.0357(17) Uani 1 1 d . . .
O47 O 0.63897(18) 0.2024(2) 0.6278(2) 0.0333(16) Uani 1 1 d . . .
O48 O 0.29930(18) -0.04977(19) 0.5327(2) 0.0303(15) Uani 1 1 d . A .
O49 O 0.70776(19) -0.02654(19) 0.7034(2) 0.0328(16) Uani 1 1 d . . .
O50 O 0.28165(19) 0.0874(2) 0.3401(2) 0.0326(16) Uani 1 1 d . . .
O51 O 0.1951(2) 0.0815(2) 0.4668(3) 0.045(2) Uani 1 1 d . . .
O52 O 0.6335(2) 0.2838(2) 0.4673(3) 0.0414(19) Uani 1 1 d . . .
O53 O 0.30556(19) 0.0695(2) 0.7849(2) 0.0345(17) Uani 1 1 d . . .
O54 O 0.6563(2) 0.2181(2) 0.4713(2) 0.0352(17) Uani 1 1 d . . .
O55 O 0.4028(3) 0.1528(2) 0.6320(2) 0.046(2) Uani 1 1 d . . .
O56 O 0.73414(19) 0.0243(2) 0.7490(2) 0.0379(18) Uani 1 1 d . . .
O57 O 0.3526(2) 0.2239(2) 0.6986(2) 0.0355(17) Uani 1 1 d . . .
O58 O 0.2527(2) 0.08561(18) 0.4179(2) 0.0327(16) Uani 1 1 d . . .
O59 O 0.2311(2) 0.0446(2) 0.6900(2) 0.0414(19) Uani 1 1 d . . .
O60 O 0.55086(19) 0.0319(2) 0.7401(2) 0.0370(17) Uani 1 1 d . . .
O61 O 0.2453(2) -0.03778(19) 0.4086(2) 0.0326(16) Uani 1 1 d . . .
O62 O 0.35126(18) 0.01917(17) 0.7663(2) 0.0292(15) Uani 1 1 d . . .
O63 O 0.5855(2) 0.0494(2) 0.8543(2) 0.0367(17) Uani 1 1 d . . .
O64 O 0.6590(2) -0.0228(2) 0.8229(2) 0.0381(18) Uani 1 1 d . . .
O65 O 0.3130(2) 0.1870(2) 0.2934(3) 0.038(3) Uani 1 2 d S . .
O66 O 0.18869(19) -0.0295(2) 0.4552(2) 0.0382(18) Uani 1 1 d . . .
O67 O 0.2545(2) 0.11411(19) 0.4930(2) 0.0322(16) Uani 1 1 d . . .
O68 O 0.61048(18) 0.04403(19) 0.7034(2) 0.0297(15) Uani 1 1 d . . .
O69 O 0.6588(2) 0.0128(3) 0.6648(3) 0.050(2) Uani 1 1 d . . .
O70 O 0.35030(19) 0.19888(18) 0.6225(2) 0.0309(16) Uani 1 1 d . . .
O71 O 0.60537(19) 0.2376(2) 0.4158(2) 0.0323(16) Uani 1 1 d . . .
O72 O 0.2355(2) 0.05169(18) 0.5270(2) 0.0324(16) Uani 1 1 d . . .
O73 O 0.2382(2) 0.1377(2) 0.3663(2) 0.0409(19) Uani 1 1 d . . .
O74 O 0.5615(2) 0.2792(2) 0.6538(2) 0.0393(18) Uani 1 1 d . . .
O75 O 0.2417(2) 0.1819(2) 0.4825(2) 0.0379(18) Uani 1 1 d . . .
O76 O 0.3572(2) 0.1428(2) 0.4296(3) 0.035(2) Uani 1 2 d S A .
O77 O 0.6139(2) 0.1434(2) 0.8037(2) 0.0359(17) Uani 1 1 d . . .
O78 O 0.5589(2) -0.0589(2) 0.8611(3) 0.041(3) Uani 1 2 d S . .
O79 O 0.5965(3) 0.1477(2) 0.6436(3) 0.049(2) Uani 1 1 d . . .
O80 O 0.2746(2) 0.0878(2) 0.2556(2) 0.042(2) Uani 1 1 d . . .
O81 O 0.6527(2) 0.2631(2) 0.5921(3) 0.0426(19) Uani 1 1 d . . .
O82 O 0.3180(2) 0.0308(2) 0.6307(2) 0.0425(19) Uani 1 1 d . . .
O83 O 0.19179(19) 0.0149(2) 0.5744(2) 0.0377(18) Uani 1 1 d . . .
O84 O 0.2934(3) 0.0561(2) 0.4779(3) 0.053(2) Uani 1 1 d . . .
O85 O 0.43629(19) 0.06371(19) 0.7295(3) 0.035(2) Uani 1 2 d S . .
O86 O 0.3676(2) 0.0436(2) 0.6910(3) 0.0424(19) Uani 1 1 d . . .
O87 O 0.7224(2) 0.2224(2) 0.5000 0.047(3) Uani 1 2 d S . .
O88 O 0.2845(2) 0.2155(2) 0.5977(4) 0.047(3) Uani 1 2 d S . .
O89 O 0.6079(2) -0.0226(2) 0.7154(2) 0.043(2) Uani 1 1 d . . .
O90 O 0.3768(2) 0.1232(2) 0.3552(3) 0.039(3) Uani 1 2 d S . .
O91 O 0.5926(2) 0.1888(2) 0.4741(3) 0.047(2) Uani 1 1 d . . .
O92 O 0.5728(2) 0.1008(2) 0.7023(3) 0.047(2) Uani 1 1 d . . .
O93 O 0.6427(2) 0.2180(2) 0.7091(3) 0.0430(19) Uani 1 1 d . . .
O94 O 0.3248(2) 0.1203(3) 0.4919(3) 0.053(2) Uani 1 1 d . . .
O95 O 0.5410(3) -0.0410(3) 0.7447(4) 0.048(3) Uani 1 2 d S . .
O96 O 0.6870(2) 0.0577(2) 0.6024(3) 0.048(2) Uani 1 1 d . . .
O97 O 0.6518(3) 0.1518(3) 0.5000 0.054(3) Uani 1 2 d S . .
O98 O 0.3226(2) 0.0879(2) 0.4078(3) 0.045(2) Uani 1 1 d . . .
O99 O 0.2932(2) 0.0160(2) 0.5484(3) 0.046(2) Uani 1 1 d . . .
O100 O 0.5045(2) 0.0873(2) 0.7332(3) 0.045(2) Uani 1 1 d . . .
O101 O 0.3472(2) 0.0600(2) 0.3330(2) 0.044(2) Uani 1 1 d . . .
O102 O 0.6393(2) 0.0889(2) 0.6555(2) 0.043(2) Uani 1 1 d . . .
O103 O 0.3536(2) 0.1464(2) 0.5656(4) 0.045(3) Uani 1 2 d S . .
O104 O 0.6075(2) 0.1736(2) 0.5619(3) 0.047(2) Uani 1 1 d . . .
O150 O 0.1981(2) -0.0213(2) 0.3221(3) 0.047(2) Uiso 1 1 d . . .
O151 O 0.2464(2) 0.1106(2) 0.5828(2) 0.0389(18) Uiso 1 1 d . . .
O152 O 0.3545(3) -0.0242(3) 0.6773(3) 0.060(3) Uiso 1 1 d . . .
O153 O 0.3133(3) 0.0824(3) 0.5611(3) 0.059(2) Uiso 1 1 d . . .
O154 O 0.3048(3) 0.0192(3) 0.3961(3) 0.063(3) Uiso 1 1 d . . .
O155 O 0.7124(3) 0.1293(3) 0.8238(4) 0.079(3) Uiso 1 1 d . . .
O156 O 0.2293(3) 0.1374(3) 0.2833(4) 0.076(3) Uiso 1 1 d . . .
O157 O 0.6514(3) 0.1238(3) 0.5857(4) 0.071(3) Uiso 1 1 d . . .
O158 O 0.4123(4) 0.0877(4) 0.2967(6) 0.083(5) Uiso 1 2 d S . .
O159 O 0.2086(4) 0.2086(4) 0.3940(6) 0.084(5) Uiso 1 2 d S . .
O160 O 0.4434(4) 0.0566(4) 0.9002(7) 0.108(7) Uiso 1 2 d S . .
O161 O 0.7714(3) 0.0948(3) 0.7300(4) 0.082(4) Uiso 1 1 d . . .
O162 O 0.4599(4) 0.1237(4) 0.8958(5) 0.096(4) Uiso 1 1 d . . .
O163 O 0.2500 0.2500 0.5375(10) 0.112(10) Uiso 1 4 d S . .
O164 O 0.8256(7) 0.1101(6) 0.6033(8) 0.172(9) Uiso 1 1 d . . .
O165 O 0.4232(6) 0.1786(6) 0.8763(6) 0.144(7) Uiso 1 1 d . . .
O166 O 0.3775(9) 0.1722(9) 0.8470(10) 0.238(14) Uiso 1 1 d . . .
O167 O 0.1455(7) -0.1069(7) 0.6213(8) 0.193(11) Uiso 1 1 d . . .
O168 O 0.1466(7) 0.0275(7) 0.4751(8) 0.182(10) Uiso 1 1 d . . .
O169 O 0.3055(7) 0.0904(7) 0.1366(9) 0.198(11) Uiso 1 1 d . . .
O170 O 0.5210(8) -0.1080(8) 0.9024(10) 0.219(12) Uiso 1 1 d . . .
O171 O 0.6456(8) 0.3323(8) 0.5467(10) 0.107(10) Uiso 0.50 1 d P . .
O172 O 0.2091(11) 0.2410(11) 0.3220(13) 0.151(15) Uiso 0.50 1 d P . .
O173 O 0.7892(10) 0.2070(10) 0.4702(11) 0.130(12) Uiso 0.50 1 d P . .
O174 O 0.4601(10) 0.0399(10) 0.9812(16) 0.127(17) Uiso 0.50 2 d SP . .
O175 O 0.2734(7) 0.2266(7) 0.6787(12) 0.197(15) Uiso 1 2 d S . .
O176 O 0.3023(11) 0.1977(11) 0.1943(18) 0.135(19) Uiso 0.50 2 d SP . .
O177 O 0.1480(11) -0.0867(11) 0.4804(13) 0.148(15) Uiso 0.50 1 d P . .
O178 O 0.3101(5) 0.1297(5) 0.2016(5) 0.119(6) Uiso 1 1 d . . .
O179 O 0.5652(4) 0.1144(4) 0.8882(5) 0.111(5) Uiso 1 1 d . . .
O180 O 0.4839(5) 0.0161(5) 0.7485(8) 0.115(8) Uiso 1 2 d S . .
O181 O 0.4408(7) -0.0241(7) 0.9589(8) 0.087(8) Uiso 0.50 1 d P . .
O182 O 0.2258(11) 0.1783(11) 0.6127(13) 0.139(13) Uiso 0.50 1 d P . .
O183 O 0.4406(8) 0.0594(8) 0.9606(13) 0.093(12) Uiso 0.50 2 d SP . .
O184 O 0.4799(7) 0.0201(7) 1.0385(12) 0.088(11) Uiso 0.50 2 d SP . .
O201 O 0.5976(7) 0.0036(7) 0.6476(8) 0.038(6) Uiso 0.30 1 d P . .
O202 O 0.6070(10) 0.0364(10) 0.6302(11) 0.034(8) Uiso 0.20 1 d P B .
O203 O 0.5813(12) 0.0635(12) 0.6406(14) 0.050(11) Uiso 0.20 1 d P . .
O204 O 0.5561(13) 0.0437(13) 0.6648(16) 0.058(12) Uiso 0.20 1 d P B .
O206 O 0.3991(7) 0.0592(7) 0.6287(9) 0.017(6) Uiso 0.20 1 d P . .
O207 O 0.4105(13) 0.0895(13) 0.613(2) 0.058(17) Uiso 0.20 2 d SP D .
O208 O 0.4211(14) 0.0507(14) 0.6552(17) 0.065(14) Uiso 0.20 1 d P D .
O209 O 0.3420(9) -0.0080(9) 0.5083(10) 0.057(8) Uiso 0.30 1 d P . .
O210 O 0.3485(10) -0.0404(10) 0.4881(11) 0.049(9) Uiso 0.25 1 d P A .
O211 O 0.3586(10) -0.0659(10) 0.5146(11) 0.034(8) Uiso 0.20 1 d P . .
O212 O 0.351(2) -0.015(2) 0.551(3) 0.07(2) Uiso 0.15 1 d P A .
O213 O 0.362(2) -0.053(2) 0.559(3) 0.04(2) Uiso 0.10 1 d P A .
O214 O 0.3863(16) 0.0875(16) 0.4183(19) 0.022(13) Uiso 0.10 1 d P . .
O215 O 0.4145(9) 0.1299(9) 0.4568(11) 0.031(8) Uiso 0.20 1 d P A .
O216 O 0.3879(7) 0.1121(7) 0.4834(12) 0.066(10) Uiso 0.40 2 d SP . .
S1 S 0.6200(2) 0.0079(2) 0.6828(3) 0.0293(17) Uiso 0.30 1 d P B .
S2 S 0.6310(3) 0.0466(3) 0.6616(3) 0.021(2) Uiso 0.20 1 d P B .
S3 S 0.6013(3) 0.0766(3) 0.6742(4) 0.031(3) Uiso 0.20 1 d P B .
S4 S 0.5714(4) 0.0564(4) 0.7051(5) 0.042(3) Uiso 0.20 1 d P B .
S5 S 0.5823(9) 0.0139(9) 0.7087(10) 0.045(7) Uiso 0.10 1 d P B .
S6 S 0.3762(3) 0.0739(3) 0.6577(3) 0.0161(19) Uiso 0.20 1 d P D .
S7 S 0.3874(3) 0.1126(3) 0.6376(5) 0.029(4) Uiso 0.20 2 d SP D .
S8 S 0.4366(5) 0.0941(5) 0.6920(6) 0.052(4) Uiso 0.20 1 d P D .
S9 S 0.3057(3) -0.0120(3) 0.5128(3) 0.039(2) Uiso 0.30 1 d P A .
S10 S 0.3123(3) -0.0500(3) 0.4875(3) 0.030(2) Uiso 0.25 1 d P A .
S11 S 0.3253(3) -0.0814(3) 0.5194(4) 0.024(2) Uiso 0.20 1 d P A .
S12 S 0.3138(4) -0.0222(4) 0.5642(5) 0.030(3) Uiso 0.15 1 d P A .
S13 S 0.3248(6) -0.0623(6) 0.5683(7) 0.021(4) Uiso 0.10 1 d P . .
S14 S 0.3603(5) 0.1088(5) 0.4009(6) 0.017(4) Uiso 0.10 1 d P A .
S15 S 0.3938(3) 0.1587(3) 0.4473(3) 0.020(2) Uiso 0.20 1 d P . .
S16 S 0.3615(2) 0.1385(2) 0.4762(4) 0.054(3) Uiso 0.40 2 d SP A .

loop_
_atom_site_aniso_label
_atom_site_aniso_U_11
_atom_site_aniso_U_22
_atom_site_aniso_U_33
_atom_site_aniso_U_23
_atom_site_aniso_U_13
_atom_site_aniso_U_12
Mo1 0.0193(4) 0.0276(4) 0.0206(4) -0.0017(3) -0.0024(3) 0.0026(3)
Mo2 0.0225(3) 0.0225(3) 0.0199(5) 0.0013(3) -0.0013(3) 0.0000(4)
Mo3 0.0218(4) 0.0250(4) 0.0238(4) -0.0022(3) -0.0005(3) 0.0010(3)
Mo4 0.0189(4) 0.0291(4) 0.0226(4) -0.0020(3) -0.0017(3) 0.0033(3)
Mo5 0.0272(4) 0.0276(4) 0.0204(4) -0.0034(3) 0.0005(3) 0.0017(3)
Mo6 0.0232(4) 0.0229(4) 0.0220(4) 0.0021(3) -0.0008(3) -0.0007(3)
Mo7 0.0197(6) 0.0264(5) 0.0218(7) -0.0031(4) -0.0014(5) 0.0005(4)
Mo8 0.0278(4) 0.0278(4) 0.0174(5) -0.0009(3) 0.0009(3) 0.0014(5)
Mo9 0.0232(10) 0.0285(5) 0.0206(4) -0.0027(3) -0.0017(4) 0.0020(4)
Mo10 0.0266(4) 0.0313(5) 0.0229(4) 0.0009(3) 0.0031(3) 0.0005(3)
Mo11 0.0254(4) 0.0229(4) 0.0227(4) 0.0025(3) -0.0023(3) 0.0000(3)
Mo12 0.0221(5) 0.0271(5) 0.0189(8) -0.0002(4) -0.0020(5) 0.0050(3)
Mo13 0.0213(5) 0.0244(5) 0.0185(9) -0.0013(4) -0.0006(5) 0.0029(4)
Mo14 0.0230(4) 0.0254(4) 0.0212(4) -0.0020(3) 0.0019(3) 0.0006(3)
Mo15 0.0278(4) 0.0307(4) 0.0184(4) -0.0023(3) 0.0011(3) 0.0004(3)
Mo16 0.0212(5) 0.0212(5) 0.0178(11) -0.0001(5) 0.0001(5) 0.0016(5)
Mo17 0.0233(10) 0.0264(5) 0.0194(5) -0.0017(3) 0.0022(4) 0.0021(4)
Mo18 0.0262(9) 0.0305(7) 0.0179(5) -0.0029(4) -0.0002(4) 0.0014(6)
Mo19 0.0288(9) 0.0288(9) 0.0158(7) -0.0005(5) 0.0005(5) 0.0025(9)
Mo20 0.0242(6) 0.0270(10) 0.0224(5) -0.0026(4) 0.0007(4) -0.0005(5)
V1 0.0884(14) 0.0339(8) 0.0226(7) -0.0028(6) 0.0073(8) -0.0117(8)
V2 0.0674(11) 0.0674(11) 0.0237(10) -0.0018(6) 0.0018(6) 0.0430(14)
V3 0.0398(8) 0.0530(10) 0.0401(8) 0.0168(7) 0.0103(7) 0.0169(7)
V4 0.0385(7) 0.0385(7) 0.0200(9) 0.0056(6) -0.0056(6) -0.0116(9)
V5 0.0369(7) 0.0316(7) 0.0245(6) 0.0002(5) 0.0041(5) 0.0067(6)
V6 0.0419(8) 0.0316(7) 0.0340(7) -0.0079(6) 0.0126(6) -0.0035(6)
V7 0.0229(6) 0.0297(7) 0.0415(8) 0.0074(6) -0.0003(6) 0.0016(5)
V8 0.0574(10) 0.0271(7) 0.0317(7) 0.0020(6) -0.0166(7) -0.0043(6)
V9 0.0310(7) 0.0310(7) 0.0808(18) -0.0101(8) 0.0101(8) 0.0011(9)
Mo21 0.0884(14) 0.0339(8) 0.0226(7) -0.0028(6) 0.0073(8) -0.0117(8)
Mo22 0.0674(11) 0.0674(11) 0.0237(10) -0.0018(6) 0.0018(6) 0.0430(14)
Mo23 0.0398(8) 0.0530(10) 0.0401(8) 0.0168(7) 0.0103(7) 0.0169(7)
Mo24 0.0385(7) 0.0385(7) 0.0200(9) 0.0056(6) -0.0056(6) -0.0116(9)
Mo25 0.0369(7) 0.0316(7) 0.0245(6) 0.0002(5) 0.0041(5) 0.0067(6)
Mo26 0.0419(8) 0.0316(7) 0.0340(7) -0.0079(6) 0.0126(6) -0.0035(6)
Mo27 0.0229(6) 0.0297(7) 0.0415(8) 0.0074(6) -0.0003(6) 0.0016(5)
Mo28 0.0574(10) 0.0271(7) 0.0317(7) 0.0020(6) -0.0166(7) -0.0043(6)
Mo29 0.0310(7) 0.0310(7) 0.0808(18) -0.0101(8) 0.0101(8) 0.0011(9)
Fe1 0.0884(14) 0.0339(8) 0.0226(7) -0.0028(6) 0.0073(8) -0.0117(8)
Fe2 0.0674(11) 0.0674(11) 0.0237(10) -0.0018(6) 0.0018(6) 0.0430(14)
Fe3 0.0398(8) 0.0530(10) 0.0401(8) 0.0168(7) 0.0103(7) 0.0169(7)
Fe4 0.0385(7) 0.0385(7) 0.0200(9) 0.0056(6) -0.0056(6) -0.0116(9)
Fe5 0.0369(7) 0.0316(7) 0.0245(6) 0.0002(5) 0.0041(5) 0.0067(6)
Fe6 0.0419(8) 0.0316(7) 0.0340(7) -0.0079(6) 0.0126(6) -0.0035(6)
Fe7 0.0229(6) 0.0297(7) 0.0415(8) 0.0074(6) -0.0003(6) 0.0016(5)
Fe8 0.0574(10) 0.0271(7) 0.0317(7) 0.0020(6) -0.0166(7) -0.0043(6)
Fe9 0.0310(7) 0.0310(7) 0.0808(18) -0.0101(8) 0.0101(8) 0.0011(9)
K1 0.0291(11) 0.0303(11) 0.0321(11) -0.0031(9) -0.0003(9) 0.0045(9)
K2 0.078(3) 0.112(4) 0.073(3) 0.011(2) 0.016(2) -0.014(2)
K3 0.079(2) 0.079(2) 0.092(4) -0.012(2) 0.012(2) -0.006(3)
K4 0.069(2) 0.069(2) 0.133(6) 0.000(3) 0.000(3) 0.000(3)
K5 0.172(6) 0.110(4) 0.107(4) -0.023(3) 0.033(4) -0.034(4)
K6 0.146(5) 0.122(5) 0.108(4) 0.016(4) 0.029(4) 0.043(4)
K7 0.053(2) 0.053(2) 0.065(4) 0.000 0.000 0.014(3)
O1 0.025(3) 0.028(4) 0.029(4) -0.002(3) 0.004(3) 0.009(3)
O2 0.023(3) 0.027(3) 0.030(4) 0.002(3) 0.001(3) 0.002(3)
O3 0.026(3) 0.026(3) 0.025(3) 0.006(3) -0.005(3) 0.000(3)
O4 0.024(3) 0.024(3) 0.030(4) 0.004(3) -0.005(3) -0.002(3)
O5 0.031(4) 0.030(4) 0.027(4) -0.002(3) 0.003(3) 0.009(3)
O6 0.023(3) 0.029(4) 0.033(4) 0.003(3) 0.002(3) 0.004(3)
O7 0.027(4) 0.025(3) 0.036(4) -0.002(3) 0.003(3) 0.004(3)
O8 0.038(4) 0.027(4) 0.023(3) -0.004(3) -0.003(3) 0.004(3)
O9 0.026(3) 0.025(3) 0.032(4) -0.003(3) 0.003(3) 0.002(3)
O10 0.034(4) 0.026(3) 0.026(3) -0.001(3) 0.001(3) 0.002(3)
O11 0.025(3) 0.025(3) 0.029(3) 0.004(3) -0.002(3) 0.001(3)
O12 0.038(4) 0.024(3) 0.023(3) 0.001(3) -0.002(3) -0.001(3)
O13 0.032(4) 0.076(7) 0.042(5) 0.015(4) -0.006(4) -0.001(4)
O14 0.035(4) 0.029(4) 0.030(4) -0.002(3) -0.001(3) 0.002(3)
O15 0.031(4) 0.023(3) 0.042(4) 0.000(3) 0.006(3) 0.005(3)
O16 0.037(3) 0.037(3) 0.022(5) -0.004(3) 0.004(3) -0.007(5)
O17 0.031(3) 0.031(3) 0.026(5) -0.002(3) 0.002(3) 0.001(4)
O18 0.033(3) 0.033(3) 0.024(5) -0.005(3) 0.005(3) 0.003(4)
O19 0.020(3) 0.029(4) 0.039(4) 0.002(3) 0.001(3) 0.002(3)
O20 0.031(3) 0.031(3) 0.024(5) 0.002(3) -0.002(3) -0.004(4)
O21 0.029(4) 0.034(4) 0.022(3) 0.006(3) 0.001(3) 0.002(3)
O22 0.036(4) 0.027(3) 0.019(3) 0.001(3) -0.002(3) 0.005(3)
O23 0.042(4) 0.032(4) 0.024(3) -0.001(3) 0.005(3) 0.003(3)
O24 0.027(4) 0.027(4) 0.043(4) 0.000(3) 0.007(3) 0.005(3)
O25 0.036(4) 0.030(4) 0.020(3) -0.002(3) 0.004(3) -0.002(3)
O26 0.042(4) 0.028(4) 0.021(3) -0.005(3) -0.008(3) 0.006(3)
O27 0.025(3) 0.025(3) 0.023(5) 0.004(3) -0.004(3) -0.002(4)
O28 0.024(3) 0.026(3) 0.031(4) 0.004(3) 0.002(3) 0.005(3)
O29 0.028(4) 0.030(4) 0.031(4) 0.002(3) 0.007(3) 0.004(3)
O30 0.038(4) 0.050(5) 0.017(3) 0.001(3) -0.004(3) -0.008(3)
O31 0.028(4) 0.036(4) 0.019(3) 0.001(3) 0.000(3) 0.000(3)
O32 0.030(4) 0.032(4) 0.022(3) 0.003(3) -0.004(3) -0.005(3)
O33 0.027(4) 0.030(4) 0.027(3) 0.005(3) -0.003(3) -0.001(3)
O34 0.024(3) 0.040(4) 0.029(4) -0.004(3) -0.006(3) 0.006(3)
O35 0.049(5) 0.033(4) 0.025(4) -0.003(3) -0.006(3) 0.001(3)
O36 0.034(4) 0.031(4) 0.025(3) -0.002(3) 0.006(3) -0.002(3)
O37 0.029(4) 0.039(4) 0.020(3) 0.000(3) 0.002(3) 0.006(3)
O38 0.030(4) 0.025(3) 0.023(3) 0.001(3) -0.002(3) 0.003(3)
O39 0.032(4) 0.041(4) 0.028(4) -0.003(3) 0.001(3) 0.001(3)
O40 0.030(4) 0.049(5) 0.025(4) -0.004(3) 0.000(3) 0.008(3)
O41 0.028(4) 0.051(5) 0.031(4) -0.005(3) -0.002(3) -0.007(3)
O42 0.032(3) 0.032(3) 0.029(5) -0.001(3) 0.001(3) 0.004(4)
O43 0.049(5) 0.036(4) 0.026(4) -0.007(3) 0.000(3) -0.003(3)
O44 0.028(4) 0.029(4) 0.027(3) 0.002(3) 0.001(3) -0.001(3)
O45 0.030(4) 0.031(4) 0.035(4) 0.008(3) 0.008(3) 0.006(3)
O46 0.035(4) 0.043(4) 0.030(4) 0.004(3) -0.005(3) 0.002(3)
O47 0.027(4) 0.044(4) 0.029(4) 0.010(3) 0.005(3) 0.007(3)
O48 0.029(4) 0.034(4) 0.028(4) -0.001(3) 0.004(3) 0.000(3)
O49 0.035(4) 0.028(4) 0.035(4) -0.006(3) 0.006(3) 0.004(3)
O50 0.032(4) 0.043(4) 0.023(3) -0.010(3) 0.006(3) -0.005(3)
O51 0.044(5) 0.049(5) 0.043(5) 0.000(4) -0.001(4) 0.006(4)
O52 0.044(5) 0.035(4) 0.044(5) 0.001(4) 0.007(4) -0.010(4)
O53 0.031(4) 0.044(4) 0.029(4) -0.002(3) 0.003(3) 0.001(3)
O54 0.038(4) 0.042(4) 0.025(4) 0.001(3) 0.003(3) 0.011(3)
O55 0.071(6) 0.032(4) 0.034(4) -0.001(3) 0.012(4) 0.002(4)
O56 0.023(4) 0.052(5) 0.038(4) -0.008(4) -0.008(3) 0.006(3)
O57 0.036(4) 0.034(4) 0.036(4) -0.005(3) 0.001(3) 0.008(3)
O58 0.048(4) 0.030(4) 0.020(3) 0.001(3) 0.004(3) -0.008(3)
O59 0.039(4) 0.046(5) 0.039(4) -0.014(4) 0.009(3) -0.006(4)
O60 0.031(4) 0.053(5) 0.027(4) -0.006(3) -0.001(3) 0.003(3)
O61 0.041(4) 0.030(4) 0.027(4) -0.003(3) 0.004(3) 0.007(3)
O62 0.027(4) 0.023(3) 0.038(4) 0.005(3) -0.006(3) 0.000(3)
O63 0.046(5) 0.045(5) 0.020(3) -0.002(3) -0.005(3) 0.001(4)
O64 0.049(5) 0.042(4) 0.023(4) 0.000(3) -0.012(3) 0.008(4)
O65 0.043(4) 0.043(4) 0.027(5) 0.002(3) -0.002(3) 0.013(5)
O66 0.024(4) 0.049(5) 0.041(4) -0.003(4) -0.004(3) -0.002(3)
O67 0.045(4) 0.030(4) 0.022(3) -0.003(3) 0.003(3) -0.002(3)
O68 0.027(4) 0.035(4) 0.027(4) 0.000(3) -0.003(3) -0.004(3)
O69 0.038(5) 0.070(6) 0.043(5) -0.022(4) -0.007(4) 0.006(4)
O70 0.041(4) 0.032(4) 0.020(3) 0.003(3) -0.008(3) -0.008(3)
O71 0.030(4) 0.041(4) 0.026(4) -0.002(3) 0.006(3) 0.002(3)
O72 0.046(4) 0.028(4) 0.023(3) -0.001(3) 0.002(3) -0.001(3)
O73 0.039(4) 0.048(5) 0.036(4) 0.006(4) -0.002(3) 0.014(4)
O74 0.047(5) 0.031(4) 0.040(4) -0.011(3) 0.003(4) -0.003(3)
O75 0.037(4) 0.042(4) 0.034(4) 0.001(3) 0.002(3) 0.007(3)
O76 0.039(4) 0.039(4) 0.025(5) 0.003(3) -0.003(3) 0.002(5)
O77 0.038(4) 0.039(4) 0.031(4) -0.007(3) -0.006(3) -0.002(3)
O78 0.049(4) 0.049(4) 0.024(5) 0.005(3) -0.005(3) -0.002(5)
O79 0.067(6) 0.042(5) 0.037(4) -0.004(4) -0.011(4) 0.001(4)
O80 0.040(4) 0.053(5) 0.033(4) -0.015(4) -0.007(3) 0.009(4)
O81 0.043(5) 0.035(4) 0.049(5) -0.009(4) 0.000(4) -0.012(4)
O82 0.049(5) 0.041(5) 0.038(4) -0.003(4) 0.003(4) -0.007(4)
O83 0.027(4) 0.042(4) 0.044(4) 0.001(4) 0.005(3) 0.004(3)
O84 0.053(6) 0.051(5) 0.056(6) 0.002(4) 0.004(4) 0.001(4)
O85 0.039(4) 0.039(4) 0.026(5) -0.001(3) 0.001(3) 0.006(5)
O86 0.040(5) 0.039(4) 0.048(5) -0.004(4) 0.015(4) -0.009(4)
O87 0.041(4) 0.041(4) 0.060(8) 0.003(4) -0.003(4) 0.005(5)
O88 0.053(5) 0.053(5) 0.034(6) 0.001(4) -0.001(4) 0.012(6)
O89 0.059(5) 0.039(4) 0.030(4) 0.000(3) -0.016(4) 0.008(4)
O90 0.041(4) 0.041(4) 0.034(6) 0.000(3) 0.000(3) 0.006(5)
O91 0.063(6) 0.037(4) 0.040(5) -0.002(4) 0.021(4) -0.006(4)
O92 0.056(5) 0.046(5) 0.041(5) -0.009(4) -0.010(4) 0.004(4)
O93 0.033(4) 0.047(5) 0.049(5) -0.012(4) 0.001(4) -0.002(4)
O94 0.050(5) 0.066(6) 0.042(5) 0.019(4) 0.014(4) 0.020(5)
O95 0.047(5) 0.047(5) 0.048(7) 0.008(4) -0.008(4) -0.022(6)
O96 0.043(5) 0.059(6) 0.041(5) -0.006(4) 0.002(4) -0.004(4)
O97 0.051(5) 0.051(5) 0.059(8) -0.008(4) 0.008(4) 0.007(6)
O98 0.049(5) 0.036(4) 0.050(5) -0.002(4) -0.018(4) 0.008(4)
O99 0.037(4) 0.039(5) 0.061(6) -0.007(4) 0.011(4) 0.002(4)
O100 0.035(4) 0.057(5) 0.044(5) -0.008(4) 0.000(4) 0.010(4)
O101 0.056(5) 0.045(5) 0.030(4) -0.004(3) -0.003(4) 0.002(4)
O102 0.038(4) 0.052(5) 0.040(4) -0.002(4) -0.006(4) -0.012(4)
O103 0.049(4) 0.049(4) 0.037(6) 0.004(4) -0.004(4) 0.007(6)
O104 0.037(4) 0.038(5) 0.067(6) -0.005(4) -0.010(4) -0.001(4)

loop_
_geom_bond_atom_site_label_1
_geom_bond_atom_site_label_2
_geom_bond_distance
_geom_bond_site_symmetry_2
_geom_bond_publ_flag
Mo1 O34 1.667(7) . ?
Mo1 O6 2.003(7) . ?
Mo1 O28 2.004(7) . ?
Mo1 O9 2.009(7) . ?
Mo1 O2 2.009(7) . ?
Mo1 O1 2.016(7) . ?
Mo1 O68 2.283(7) . ?
Mo2 O17 1.680(10) . ?
Mo2 O3 2.006(7) 15_665 ?
Mo2 O3 2.006(7) . ?
Mo2 O4 2.006(7) . ?
Mo2 O4 2.006(7) 15_665 ?
Mo2 O27 2.007(9) . ?
Mo2 O20 2.263(10) . ?
Mo3 O77 1.702(7) . ?
Mo3 O19 1.781(7) . ?
Mo3 O44 1.798(7) . ?
Mo3 O9 2.044(7) . ?
Mo3 O2 2.051(7) . ?
Mo3 O92 2.383(8) . ?
Mo3 K1 3.695(2) 15_665 ?
Mo4 O56 1.693(7) . ?
Mo4 O29 1.790(7) . ?
Mo4 O49 1.796(7) . ?
Mo4 O1 2.061(7) . ?
Mo4 O6 2.066(7) . ?
Mo4 O69 2.393(8) . ?
Mo4 K5 3.772(7) 9_656 ?
Mo5 O74 1.696(8) . ?
Mo5 O37 1.795(7) . ?
Mo5 O21 1.802(7) . ?
Mo5 O38 2.044(7) 15_665 ?
Mo5 O22 2.058(6) 15_665 ?
Mo5 O43 2.380(8) . ?
Mo5 K1 3.690(2) 15_665 ?
Mo6 O53 1.700(7) . ?
Mo6 O62 1.782(7) . ?
Mo6 O32 1.798(7) . ?
Mo6 O4 2.060(7) 15_665 ?
Mo6 O3 2.069(7) 15_665 ?
Mo6 O86 2.379(8) . ?
Mo6 K1 3.661(2) . ?
Mo7 Mo48 0.63(3) . ?
Mo7 O41 1.695(8) . ?
Mo7 O45 1.784(7) . ?
Mo7 O23 1.798(7) . ?
Mo7 O2 2.061(7) . ?
Mo7 O6 2.063(7) . ?
Mo7 O102 2.378(8) . ?
Mo7 K6 3.698(6) . ?
Mo8 O42 1.676(10) . ?
Mo8 O25 2.009(7) 15_665 ?
Mo8 O25 2.009(7) . ?
Mo8 O31 2.010(7) . ?
Mo8 O31 2.010(7) 15_665 ?
Mo8 O16 2.013(10) . ?
Mo8 O76 2.281(11) . ?
Mo8 K7 4.022(3) . ?
Mo9 Mo49 0.64(4) . ?
Mo9 O66 1.694(8) . ?
Mo9 O35 1.785(8) . ?
Mo9 O61 1.792(7) . ?
Mo9 O12 2.050(7) . ?
Mo9 O8 2.058(7) . ?
Mo9 O13 2.370(8) . ?
Mo9 K5 3.824(7) . ?
Mo10 O52 1.702(8) . ?
Mo10 O54 1.790(7) . ?
Mo10 O71 1.796(7) . ?
Mo10 O10 2.046(7) 15_665 ?
Mo10 O8 2.072(7) 15_665 ?
Mo10 O91 2.362(8) . ?
Mo10 K6 3.705(6) 7_546 ?
Mo11 O57 1.701(7) . ?
Mo11 O70 1.788(7) . ?
Mo11 O33 1.801(7) . ?
Mo11 O27 2.062(3) . ?
Mo11 O3 2.065(6) . ?
Mo11 O55 2.364(8) . ?
Mo12 Mo46 0.63(3) . ?
Mo12 O64 1.706(7) . ?
Mo12 O24 1.789(7) . ?
Mo12 O5 1.805(7) . ?
Mo12 O1 2.040(7) . ?
Mo12 O28 2.061(7) . ?
Mo12 O89 2.385(8) . ?
Mo12 K3 3.733(4) 9_656 ?
Mo13 Mo41 0.644(13) . ?
Mo13 O63 1.699(7) . ?
Mo13 O15 1.788(7) . ?
Mo13 O7 1.798(7) . ?
Mo13 O28 2.065(7) . ?
Mo13 O9 2.065(7) . ?
Mo13 O60 2.380(7) . ?
Mo13 K4 3.690(4) . ?
Mo14 O39 1.666(7) . ?
Mo14 O8 1.999(7) . ?
Mo14 O38 2.007(7) . ?
Mo14 O10 2.012(7) . ?
Mo14 O12 2.012(7) . ?
Mo14 O22 2.015(7) . ?
Mo14 O48 2.287(7) . ?
Mo15 O75 1.709(8) . ?
Mo15 O67 1.789(7) . ?
Mo15 O30 1.790(7) . ?
Mo15 O25 2.052(7) . ?
Mo15 O16 2.057(3) . ?
Mo15 O94 2.362(9) . ?
Mo15 K7 4.055(2) . ?
Mo16 Mo47 0.64(4) . ?
Mo16 O18 1.693(10) . ?
Mo16 O11 1.789(7) . ?
Mo16 O11 1.789(7) 15_665 ?
Mo16 O4 2.066(7) 15_665 ?
Mo16 O4 2.066(7) . ?
Mo16 O85 2.387(10) . ?
Mo16 K4 3.740(7) . ?
Mo17 Mo44 0.68(2) . ?
Mo17 O83 1.694(8) . ?
Mo17 O26 1.787(7) . ?
Mo17 O72 1.793(7) . ?
Mo17 O22 2.049(7) . ?
Mo17 O12 2.070(7) . ?
Mo17 O99 2.375(8) . ?
Mo17 K2 4.130(5) . ?
Mo18 Mo43 0.622(17) . ?
Mo18 O73 1.720(8) . ?
Mo18 O58 1.786(7) . ?
Mo18 O50 1.799(7) . ?
Mo18 O31 2.052(7) . ?
Mo18 O25 2.056(7) . ?
Mo18 O98 2.362(8) . ?
Mo18 K5 3.674(6) . ?
Mo19 Mo45 0.61(3) . ?
Mo19 O65 1.708(11) . ?
Mo19 O36 1.792(7) . ?
Mo19 O36 1.792(7) 15_665 ?
Mo19 O31 2.061(7) 15_665 ?
Mo19 O31 2.061(7) . ?
Mo19 O90 2.381(12) . ?
Mo19 K3 3.690(7) . ?
Mo20 Mo42 0.655(12) . ?
Mo20 O81 1.690(8) . ?
Mo20 O47 1.792(7) . ?
Mo20 O40 1.801(7) . ?
Mo20 O10 2.062(7) 15_665 ?
Mo20 O38 2.068(7) 15_665 ?
Mo20 O104 2.367(9) . ?
Mo20 K6 3.706(6) . ?
Mo41 O60 1.745(15) . ?
Mo41 O7 1.751(9) . ?
Mo41 O15 1.768(10) . ?
Mo41 O9 2.089(10) . ?
Mo41 O28 2.113(10) . ?
Mo41 O63 2.343(16) . ?
Mo41 K4 3.613(8) . ?
Mo42 O104 1.718(16) . ?
Mo42 O47 1.758(10) . ?
Mo42 O40 1.790(10) . ?
Mo42 O38 2.080(10) 15_665 ?
Mo42 O10 2.098(10) 15_665 ?
Mo42 O81 2.344(16) . ?
Mo42 K6 3.658(9) . ?
Mo43 O50 1.745(11) . ?
Mo43 O98 1.75(2) . ?
Mo43 O58 1.789(11) . ?
Mo43 O31 2.059(11) . ?
Mo43 O25 2.108(11) . ?
Mo43 O73 2.34(2) . ?
Mo43 K5 3.644(10) . ?
Mo44 O99 1.71(2) . ?
Mo44 O26 1.755(12) . ?
Mo44 O72 1.770(13) . ?
Mo44 O22 2.084(13) . ?
Mo44 O12 2.115(13) . ?
Mo44 O83 2.37(2) . ?
Mo45 O36 1.739(10) . ?
Mo45 O36 1.739(10) 15_665 ?
Mo45 O90 1.79(3) . ?
Mo45 O31 2.116(13) 15_665 ?
Mo45 O31 2.116(13) . ?
Mo45 O65 2.31(3) . ?
Mo45 K3 3.587(13) . ?
Mo46 O24 1.751(15) . ?
Mo46 O5 1.755(14) . ?
Mo46 O89 1.77(3) . ?
Mo46 O1 2.083(15) . ?
Mo46 O28 2.104(15) . ?
Mo46 O64 2.34(3) . ?
Mo46 K3 3.637(13) 9_656 ?
Mo47 O85 1.75(4) . ?
Mo47 O11 1.777(14) . ?
Mo47 O11 1.777(14) 15_665 ?
Mo47 O4 2.066(17) 15_665 ?
Mo47 O4 2.066(17) . ?
Mo47 O18 2.33(4) . ?
Mo47 K4 3.696(19) . ?
Mo48 O45 1.729(16) . ?
Mo48 O102 1.76(3) . ?
Mo48 O23 1.766(16) . ?
Mo48 O2 2.095(17) . ?
Mo48 O6 2.115(17) . ?
Mo48 O41 2.33(3) . ?
Mo48 K6 3.618(16) . ?
Mo49 O13 1.73(4) . ?
Mo49 O61 1.773(18) . ?
Mo49 O35 1.785(19) . ?
Mo49 O12 2.060(18) . ?
Mo49 O8 2.071(18) . ?
Mo49 O66 2.34(4) . ?
Mo49 K5 3.818(18) . ?
V1 O84 1.891(10) . ?
V1 O67 1.951(7) . ?
V1 O72 1.954(7) . ?
V1 O58 1.957(7) . ?
V1 O35 1.965(8) . ?
V1 O51 2.100(9) . ?
V1 K5 4.061(6) . ?
V2 O87 1.899(13) . ?
V2 O40 1.944(7) 7_546 ?
V2 O40 1.944(7) . ?
V2 O54 1.958(7) . ?
V2 O54 1.958(7) 7_546 ?
V2 O97 2.011(15) . ?
V2 K6 3.989(6) 7_546 ?
V2 K6 3.989(6) . ?
V3 O79 1.865(9) . ?
V3 O47 1.956(7) . ?
V3 O21 1.959(7) . ?
V3 O45 1.962(7) . ?
V3 O44 1.968(7) . ?
V3 O93 2.079(8) . ?
V3 K1 3.961(3) 15_665 ?
V3 K6 3.995(7) . ?
V4 O103 1.873(13) . ?
V4 O70 1.958(7) . ?
V4 O70 1.958(7) 15_665 ?
V4 O30 1.958(7) . ?
V4 O30 1.958(7) 15_665 ?
V4 O88 2.103(13) . ?
V5 O96 1.808(9) . ?
V5 O29 1.960(7) . ?
V5 O71 1.963(8) 7_546 ?
V5 O23 1.966(7) . ?
V5 O61 1.969(7) 9_656 ?
V5 O46 2.169(8) . ?
V5 K6 3.981(6) . ?
V6 O101 1.817(9) . ?
V6 O49 1.965(8) 9_656 ?
V6 O36 1.971(7) . ?
V6 O5 1.972(7) 9_656 ?
V6 O50 1.976(7) . ?
V6 O80 2.163(8) . ?
V6 K3 3.979(4) . ?
V6 K5 3.980(7) . ?
V7 O100 1.838(9) . ?
V7 O11 1.965(7) . ?
V7 O7 1.978(7) . ?
V7 O19 1.984(7) . ?
V7 O62 1.986(7) 15_665 ?
V7 O14 2.144(7) . ?
V7 K4 3.959(5) . ?
V7 K1 3.965(3) 15_665 ?
V8 O82 1.805(9) . ?
V8 O37 1.948(7) 15_665 ?
V8 O33 1.954(7) 15_665 ?
V8 O26 1.965(7) . ?
V8 O32 1.967(7) . ?
V8 O59 2.159(8) . ?
V8 K1 3.932(3) . ?
V9 O95 1.954(13) . ?
V9 O15 1.958(7) 15_665 ?
V9 O15 1.958(7) . ?
V9 O24 1.967(7) . ?
V9 O24 1.967(7) 15_665 ?
V9 O78 2.022(11) . ?
V9 K3 4.005(7) 9_656 ?
V9 K4 4.025(7) . ?
K1 O56 2.773(8) 6_456 ?
K1 O152 2.836(11) . ?
K1 O150 2.852(9) 14_656 ?
K1 O32 2.925(7) . ?
K1 O161 2.929(14) 6_456 ?
K1 O37 2.938(7) 15_665 ?
K1 O62 2.939(7) . ?
K1 O21 2.945(7) 15_665 ?
K1 O19 2.945(7) 15_665 ?
K1 O44 2.947(7) 15_665 ?
K1 Mo5 3.690(2) 15_665 ?
K2 O167 2.82(3) . ?
K2 O83 2.835(9) . ?
K2 O34 2.902(9) 6_456 ?
K2 O63 2.957(9) 6_456 ?
K2 O74 2.964(10) 15_665 ?
K2 O170 3.00(3) 12_557 ?
K2 O64 3.007(9) 6_456 ?
K2 O39 3.241(9) . ?
K3 O178 2.897(19) . ?
K3 O178 2.897(19) 15_665 ?
K3 O158 2.92(2) . ?
K3 O36 2.957(9) 15_665 ?
K3 O36 2.957(9) . ?
K3 O24 2.986(9) 9_656 ?
K3 O24 2.986(9) 7_546 ?
K3 O5 2.988(8) 7_546 ?
K3 O5 2.988(8) 9_656 ?
K3 Mo46 3.637(13) 9_656 ?
K3 Mo46 3.637(13) 7_546 ?
K4 O180 2.91(3) . ?
K4 O160 2.92(3) . ?
K4 O7 2.929(8) 15_665 ?
K4 O7 2.929(8) . ?
K4 O15 2.986(9) . ?
K4 O15 2.986(9) 15_665 ?
K4 O11 2.996(9) 15_665 ?
K4 O11 2.996(9) . ?
K4 Mo41 3.613(8) 15_665 ?
K4 Mo13 3.690(4) 15_665 ?
K5 O150 2.800(11) . ?
K5 O50 2.924(10) . ?
K5 O154 2.935(14) . ?
K5 O49 2.989(10) 9_656 ?
K5 O58 2.991(9) . ?
K5 O165 3.01(2) 4_554 ?
K5 O35 3.077(10) . ?
K5 O61 3.113(10) . ?
K5 O29 3.113(10) 9_656 ?
K5 O53 3.370(11) 14_655 ?
K6 O23 2.958(10) . ?
K6 O45 2.966(9) . ?
K6 O71 2.970(9) 7_546 ?
K6 O157 2.972(15) . ?
K6 O40 2.976(10) . ?
K6 O47 2.978(9) . ?
K6 O54 2.979(9) 7_546 ?
K6 Mo10 3.705(6) 7_546 ?
K7 O163 2.83(4) . ?
K7 O75 2.868(9) 16 ?
K7 O75 2.868(9) 2 ?
K7 O75 2.868(9) . ?
K7 O75 2.868(9) 15_665 ?
K7 O42 2.872(11) 2 ?
K7 O42 2.872(11) . ?
K7 O159 2.99(2) . ?
K7 O159 2.99(2) 2 ?
K7 Mo8 4.022(3) 2 ?
K7 Mo15 4.055(2) 16 ?
O3 Mo6 2.069(7) 15_665 ?
O4 Mo6 2.060(7) 15_665 ?
O5 Fe6 1.972(7) 9_656 ?
O5 V6 1.972(7) 9_656 ?
O5 Mo26 1.972(7) 9_656 ?
O5 K3 2.988(8) 9_656 ?
O8 Mo10 2.072(7) 15_665 ?
O10 Mo10 2.046(7) 15_665 ?
O10 Mo20 2.062(7) 15_665 ?
O10 Mo42 2.098(10) 15_665 ?
O13 S9 1.652(13) . ?
O13 S10 1.715(14) . ?
O16 Mo15 2.057(3) 15_665 ?
O19 K1 2.945(7) 15_665 ?
O20 S7 1.58(2) . ?
O20 S8 1.62(2) . ?
O20 S8 1.62(2) 15_665 ?
O20 S6 1.620(11) 15_665 ?
O20 S6 1.620(11) . ?
O21 K1 2.945(7) 15_665 ?
O22 Mo5 2.058(6) 15_665 ?
O24 K3 2.986(9) 9_656 ?
O27 Mo11 2.062(3) 15_665 ?
O29 K5 3.113(10) 9_656 ?
O33 Fe8 1.954(7) 15_665 ?
O33 V8 1.954(7) 15_665 ?
O33 Mo28 1.954(7) 15_665 ?
O34 K2 2.902(9) 6_556 ?
O37 Fe8 1.948(7) 15_665 ?
O37 V8 1.948(7) 15_665 ?
O37 Mo28 1.948(7) 15_665 ?
O37 K1 2.938(7) 15_665 ?
O38 Mo5 2.044(7) 15_665 ?
O38 Mo20 2.068(7) 15_665 ?
O38 Mo42 2.080(10) 15_665 ?
O43 S12 1.673(19) 15_665 ?
O43 S13 1.69(2) 15_665 ?
O44 K1 2.947(7) 15_665 ?
O48 S10 1.579(12) . ?
O48 S12 1.605(19) . ?
O48 S13 1.62(2) . ?
O48 S9 1.636(12) . ?
O48 S11 1.661(14) . ?
O49 Fe6 1.965(8) 9_656 ?
O49 V6 1.965(8) 9_656 ?
O49 Mo26 1.965(8) 9_656 ?
O49 K5 2.989(10) 9_656 ?
O53 K5 3.370(11) 14_656 ?
O54 K6 2.979(9) 7_546 ?
O55 S6 1.686(13) 15_665 ?
O55 S7 1.696(11) . ?
O56 K1 2.773(8) 6_556 ?
O60 S4 1.705(18) . ?
O60 S5 1.76(3) . ?
O61 Fe5 1.969(7) 9_656 ?
O61 Mo25 1.969(7) 9_656 ?
O61 V5 1.969(7) 9_656 ?
O62 Fe7 1.986(7) 15_665 ?
O62 Mo27 1.986(7) 15_665 ?
O62 V7 1.986(7) 15_665 ?
O63 K2 2.957(9) 6_556 ?
O64 K2 3.007(9) 6_556 ?
O68 S2 1.601(13) . ?
O68 S4 1.604(17) . ?
O68 S1 1.612(11) . ?
O68 S5 1.62(3) . ?
O68 S3 1.639(15) . ?
O69 S1 1.645(12) . ?
O69 S2 1.717(14) . ?
O71 Fe5 1.963(8) 7_546 ?
O71 V5 1.963(8) 7_546 ?
O71 Mo25 1.963(8) 7_546 ?
O71 K6 2.970(9) 7_546 ?
O74 K2 2.964(10) 15_665 ?
O76 S16 1.560(17) . ?
O76 S14 1.64(2) . ?
O76 S14 1.64(2) 15_665 ?
O76 S15 1.668(12) . ?
O76 S15 1.668(12) 15_665 ?
O85 S8 1.72(2) 15_665 ?
O85 S8 1.72(2) . ?
O86 S6 1.656(13) . ?
O86 S8 1.69(2) 15_665 ?
O89 S1 1.678(12) . ?
O89 S5 1.76(3) . ?
O90 S14 1.74(2) 15_665 ?
O90 S14 1.74(2) . ?
O91 S11 1.658(14) 15_665 ?
O91 S10 1.725(14) 15_665 ?
O92 S3 1.734(16) . ?
O92 S4 1.744(18) . ?
O94 S16 1.687(11) . ?
O94 S15 1.703(14) 15_665 ?
O98 S15 1.660(13) 15_665 ?
O98 S14 1.70(2) . ?
O99 S9 1.681(13) . ?
O99 S12 1.777(19) . ?
O102 S3 1.682(15) . ?
O102 S2 1.702(14) . ?
O104 S11 1.736(15) 15_665 ?
O104 S13 1.78(2) 15_665 ?
O150 K1 2.852(9) 14_655 ?
O161 K1 2.929(14) 6_556 ?
O165 K5 3.01(2) 3 ?
O170 K2 3.00(3) 11_657 ?
O172 O172 1.77(8) 16 ?
O174 O183 1.27(6) . ?
O201 O202 1.46(5) . ?
O201 S1 1.47(3) . ?
O201 S5 2.15(4) . ?
O201 S2 2.18(3) . ?
O202 S2 1.46(4) . ?
O202 O203 1.50(6) . ?
O202 S1 2.13(4) . ?
O202 S3 2.16(4) . ?
O203 S3 1.45(5) . ?
O203 O204 1.49(7) . ?
O203 S2 2.17(5) . ?
O203 S4 2.18(5) . ?
O204 S4 1.54(5) . ?
O204 S5 2.13(6) . ?
O206 O208 1.27(6) . ?
O206 O207 1.38(5) . ?
O206 S6 1.43(3) . ?
O206 S8 2.12(3) 15_665 ?
O206 S7 2.16(3) . ?
O207 O206 1.38(5) 15_665 ?
O207 S7 1.52(8) . ?
O207 S6 2.09(6) 15_665 ?
O207 S6 2.09(6) . ?
O208 S8 1.44(6) 15_665 ?
O208 O208 1.56(11) 15_665 ?
O208 S6 1.98(6) . ?
O208 S8 2.18(6) . ?
O209 S9 1.44(4) . ?
O209 O210 1.45(5) . ?
O209 O212 1.48(9) . ?
O209 S10 2.13(4) . ?
O210 O211 1.39(5) . ?
O210 S10 1.47(4) . ?
O210 S11 2.12(4) . ?
O210 S9 2.17(4) . ?
O211 S11 1.45(4) . ?
O211 O213 1.56(9) . ?
O211 S10 2.12(4) . ?
O212 S12 1.56(8) . ?
O212 O213 1.58(12) . ?
O213 S13 1.53(9) . ?
O214 O215 1.42(7) 15_665 ?
O214 S14 1.44(7) . ?
O214 O214 1.45(13) 15_665 ?
O214 S14 2.13(7) 15_665 ?
O214 S15 2.14(6) 15_665 ?
O215 O214 1.42(7) 15_665 ?
O215 S15 1.43(4) . ?
O215 O216 1.53(4) . ?
O215 S14 2.10(4) 15_665 ?
O216 S16 1.48(4) . ?
O216 O215 1.53(4) 15_665 ?
S1 S5 1.72(3) . ?
S1 S2 1.723(14) . ?
S2 S3 1.705(17) . ?
S3 S4 1.74(2) . ?
S4 S5 1.72(4) . ?
S6 S8 1.68(2) 15_665 ?
S6 O55 1.686(13) 15_665 ?
S6 S7 1.710(15) . ?
S7 O55 1.696(11) 15_665 ?
S7 S6 1.710(15) 15_665 ?
S7 O206 2.16(3) 15_665 ?
S8 O208 1.44(6) 15_665 ?
S8 S6 1.68(2) 15_665 ?
S8 O86 1.69(2) 15_665 ?
S8 S8 1.70(4) 15_665 ?
S8 O206 2.12(3) 15_665 ?
S9 S10 1.726(14) . ?
S9 S12 1.77(2) . ?
S10 S11 1.698(15) . ?
S10 O91 1.725(14) 15_665 ?
S11 O91 1.658(14) 15_665 ?
S11 O104 1.736(15) 15_665 ?
S11 S13 1.78(2) . ?
S12 S13 1.63(3) . ?
S12 O43 1.673(19) 15_665 ?
S13 O43 1.69(2) 15_665 ?
S13 O104 1.78(2) 15_665 ?
S14 S15 1.71(2) 15_665 ?
S14 S14 1.71(4) 15_665 ?
S14 O215 2.10(4) 15_665 ?
S14 O214 2.13(7) 15_665 ?
S15 O98 1.660(13) 15_665 ?
S15 O94 1.703(14) 15_665 ?
S15 S14 1.71(2) 15_665 ?
S15 S16 1.772(13) . ?
S15 O214 2.14(6) 15_665 ?
S16 O94 1.687(11) 15_665 ?
S16 S15 1.772(13) 15_665 ?
